data_9000472
loop_
_publ_author_name
'Smyth, J. R.'

_publ_section_title
;
 High temperature crystal chemistry of fayalite
 T = 900 deg C
 olivine
;
_journal_name_full 'American Mineralogist'
_journal_page_first 1092
_journal_page_last 1097
_journal_volume 60
_journal_year 1975
_chemical_formula_sum 'Fe2 O4 Si'
_chemical_name_mineral Fayalite
_space_group_IT_number 62
_symmetry_space_group_name_Hall '-P 2c 2ab'
_symmetry_space_group_name_H-M 'P b n m'
_cell_angle_alpha 90
_cell_angle_beta 90
_cell_angle_gamma 90
_cell_length_a 4.860
_cell_length_b 10.559
_cell_length_c 6.150
_cell_formula_units_Z 4
_cell_volume 315.598
_database_code_amcsd 0000483
_diffrn_ambient_temperature 1173.15
_exptl_crystal_density_diffrn 4.289
_cod_original_formula_sum 'Fe2 Si O4'
_cod_database_code 9000472

loop_
_space_group_symop_operation_xyz
x,y,z
x,y,1/2-z
-x,-y,1/2+z
1/2+x,1/2-y,1/2+z
1/2-x,1/2+y,1/2-z
1/2-x,1/2+y,z
1/2+x,1/2-y,-z
-x,-y,-z

loop_
_atom_site_aniso_label
_atom_site_aniso_U_11
_atom_site_aniso_U_22
_atom_site_aniso_U_33
_atom_site_aniso_U_12
_atom_site_aniso_U_13
_atom_site_aniso_U_23
Fe1 0.02274 0.04462 0.03813 0.00104 -0.00454 -0.00888
Fe2 0.02979 0.02881 0.03047 0.00052 0.00000 0.00000
Si 0.01137 0.02090 0.02759 0.00182 0.00000 0.00000
O1 0.01651 0.02824 0.02989 0.00754 0.00000 0.00000
O2 0.00981 0.02824 0.03296 -0.00624 0.00000 0.00000
O3 0.01986 0.02146 0.04752 -0.00156 0.00257 0.01151

loop_
_atom_site_label
_atom_site_fract_x
_atom_site_fract_y
_atom_site_fract_z
Fe1 0.00000 0.00000 0.00000
Fe2 0.98710 0.28080 0.25000
Si 0.42880 0.09710 0.25000
O1 0.76740 0.09410 0.25000
O2 0.20900 0.45320 0.25000
O3 0.29190 0.16250 0.04430

loop_
_cod_related_entry_id
_cod_related_entry_database
_cod_related_entry_code
1 AMCSD 0000483
